data_2229291
loop_
_publ_author_name
'Gong, Yuan-Yuan'
'Zhang, Peng'
'Wang, Ming-Hui'

_publ_section_title
;
 3-[1-(4-Chlorophenyl)ethyl]-1,3-thiazinane-2-thione
;
_journal_coeditor_code XU5140
_journal_issue 2
_journal_name_full 'Acta Crystallographica Section E'
_journal_page_first o514
_journal_paper_doi 10.1107/S1600536811002078
_journal_volume 67
_journal_year 2011
_chemical_formula_iupac 'C12 H14 Cl N S2'
_chemical_formula_moiety 'C12 H14 Cl N S2'
_chemical_formula_sum 'C12 H14 Cl N S2'
_chemical_formula_weight 271.81
_chemical_name_systematic
;
3-[1-(4-Chlorophenyl)ethyl]-1,3-thiazinane-2-thione
;
_space_group_IT_number 61
_symmetry_cell_setting orthorhombic
_symmetry_space_group_name_Hall '-P 2ac 2ab'
_symmetry_space_group_name_H-M 'P b c a'
_atom_sites_solution_hydrogens geom
_atom_sites_solution_primary direct
_atom_sites_solution_secondary difmap
_audit_creation_method SHELXL-97
_cell_angle_alpha 90.00
_cell_angle_beta 90.00
_cell_angle_gamma 90.00
_cell_formula_units_Z 8
_cell_length_a 11.260(2)
_cell_length_b 11.888(2)
_cell_length_c 18.978(4)
_cell_measurement_reflns_used 5973
_cell_measurement_temperature 113(2)
_cell_measurement_theta_max 27.491
_cell_measurement_theta_min 2.146
_cell_volume 2540.4(8)
_computing_cell_refinement 'CrystalClear (Rigaku, 2005)'
_computing_data_collection 'CrystalClear (Rigaku, 2005)'
_computing_data_reduction 'CrystalClear (Rigaku, 2005)'
_computing_molecular_graphics 'SHELXTL (Sheldrick, 2008)'
_computing_publication_material 'SHELXTL (Sheldrick, 2008)'
_computing_structure_refinement 'SHELXTL (Sheldrick, 2008)'
_computing_structure_solution 'SHELXTL (Sheldrick, 2008)'
_diffrn_ambient_temperature 113(2)
_diffrn_measured_fraction_theta_full 0.999
_diffrn_measured_fraction_theta_max 0.999
_diffrn_measurement_device_type 'Rigaku Saturn'
_diffrn_measurement_method \w
_diffrn_radiation_monochromator confocal
_diffrn_radiation_source 'rotating anode'
_diffrn_radiation_type MoK\a
_diffrn_radiation_wavelength 0.71073
_diffrn_reflns_av_R_equivalents 0.0504
_diffrn_reflns_av_sigmaI/netI 0.0303
_diffrn_reflns_limit_h_max 14
_diffrn_reflns_limit_h_min -14
_diffrn_reflns_limit_k_max 15
_diffrn_reflns_limit_k_min -7
_diffrn_reflns_limit_l_max 24
_diffrn_reflns_limit_l_min -24
_diffrn_reflns_number 16988
_diffrn_reflns_theta_full 27.51
_diffrn_reflns_theta_max 27.54
_diffrn_reflns_theta_min 2.15
_diffrn_standards_decay_% 0
_diffrn_standards_interval_count 0
_diffrn_standards_interval_time 0
_diffrn_standards_number 0
_exptl_absorpt_coefficient_mu 0.601
_exptl_absorpt_correction_T_max 0.9314
_exptl_absorpt_correction_T_min 0.8995
_exptl_absorpt_correction_type multi-scan
_exptl_absorpt_process_details '(CrystalClear; Rigaku, 2005)'
_exptl_crystal_colour colorless
_exptl_crystal_density_diffrn 1.421
_exptl_crystal_density_method 'not measured'
_exptl_crystal_description block
_exptl_crystal_F_000 1136
_exptl_crystal_size_max 0.18
_exptl_crystal_size_mid 0.14
_exptl_crystal_size_min 0.12
_refine_diff_density_max 0.291
_refine_diff_density_min -0.260
_refine_ls_extinction_coef 0.0031(5)
_refine_ls_extinction_expression Fc^*^=kFc[1+0.001xFc^2^\l^3^/sin(2\q)]^-1/4^
_refine_ls_extinction_method 'SHELXTL (Sheldrick, 2008)'
_refine_ls_goodness_of_fit_ref 1.108
_refine_ls_hydrogen_treatment constr
_refine_ls_matrix_type full
_refine_ls_number_parameters 147
_refine_ls_number_reflns 2925
_refine_ls_number_restraints 0
_refine_ls_restrained_S_all 1.108
_refine_ls_R_factor_all 0.0451
_refine_ls_R_factor_gt 0.0382
_refine_ls_shift/su_max 0.002
_refine_ls_shift/su_mean 0.000
_refine_ls_structure_factor_coef Fsqd
_refine_ls_weighting_details 'calc w=1/[\s^2^(Fo^2^)+(0.0383P)^2^+0.9612P] where P=(Fo^2^+2Fc^2^)/3'
_refine_ls_weighting_scheme calc
_refine_ls_wR_factor_gt 0.0847
_refine_ls_wR_factor_ref 0.0885
_reflns_number_gt 2605
_reflns_number_total 2932
_reflns_threshold_expression I>2sigma(I)
_cod_data_source_file xu5140.cif
_cod_data_source_block I
_cod_original_cell_volume 2540.5(9)
_cod_database_code 2229291
_cod_database_fobs_code 2229291

loop_
_symmetry_equiv_pos_as_xyz
'x, y, z'
'-x+1/2, -y, z+1/2'
'-x, y+1/2, -z+1/2'
'x+1/2, -y+1/2, -z'
'-x, -y, -z'
'x-1/2, y, -z-1/2'
'x, -y-1/2, z-1/2'
'-x-1/2, y-1/2, z'

loop_
_atom_site_type_symbol
_atom_site_label
_atom_site_fract_x
_atom_site_fract_y
_atom_site_fract_z
_atom_site_U_iso_or_equiv
_atom_site_adp_type
_atom_site_calc_flag
_atom_site_refinement_flags
_atom_site_occupancy
_atom_site_disorder_assembly
_atom_site_disorder_group
Cl Cl1 -0.02163(5) 0.84121(4) 0.54940(3) 0.03747(15) Uani d . 1 . .
S S1 0.12139(4) 0.46585(4) 0.16831(2) 0.02721(14) Uani d . 1 . .
S S2 -0.00573(4) 0.34132(4) 0.27142(2) 0.02514(13) Uani d . 1 . .
N N1 0.17516(12) 0.47749(11) 0.30690(7) 0.0190(3) Uani d . 1 . .
C C1 0.03561(15) 0.61986(15) 0.39541(9) 0.0223(4) Uani d . 1 . .
H H1 0.0095 0.6085 0.3495 0.027 Uiso calc R 1 . .
C C2 -0.00917(15) 0.70925(15) 0.43370(10) 0.0244(4) Uani d . 1 . .
H H2 -0.0652 0.7573 0.4140 0.029 Uiso calc R 1 . .
C C3 0.03060(16) 0.72615(14) 0.50171(10) 0.0247(4) Uani d . 1 . .
C C4 0.11393(16) 0.65588(15) 0.53172(9) 0.0263(4) Uani d . 1 . .
H H4 0.1405 0.6684 0.5774 0.032 Uiso calc R 1 . .
C C5 0.15754(16) 0.56606(15) 0.49268(9) 0.0239(4) Uani d . 1 . .
H H5 0.2135 0.5183 0.5127 0.029 Uiso calc R 1 . .
C C6 0.11905(14) 0.54630(13) 0.42412(9) 0.0191(3) Uani d . 1 . .
C C7 0.15969(15) 0.44518(14) 0.38191(9) 0.0211(4) Uani d . 1 . .
H H7 0.0951 0.3900 0.3836 0.025 Uiso calc R 1 . .
C C8 0.27095(17) 0.38623(17) 0.40901(10) 0.0317(4) Uani d . 1 . .
H H8A 0.2939 0.3284 0.3765 0.047 Uiso calc R 1 . .
H H8B 0.2548 0.3533 0.4542 0.047 Uiso calc R 1 . .
H H8C 0.3342 0.4399 0.4135 0.047 Uiso calc R 1 . .
C C9 0.27378(15) 0.55691(15) 0.29311(9) 0.0229(4) Uani d . 1 . .
H H9A 0.3458 0.5144 0.2843 0.027 Uiso calc R 1 . .
H H9B 0.2868 0.6025 0.3348 0.027 Uiso calc R 1 . .
C C10 0.25045(16) 0.63354(15) 0.23103(9) 0.0258(4) Uani d . 1 . .
H H10A 0.3144 0.6878 0.2270 0.031 Uiso calc R 1 . .
H H10B 0.1771 0.6745 0.2387 0.031 Uiso calc R 1 . .
C C11 0.24125(17) 0.56687(17) 0.16328(10) 0.0305(4) Uani d . 1 . .
H H11A 0.3155 0.5278 0.1547 0.037 Uiso calc R 1 . .
H H11B 0.2273 0.6178 0.1242 0.037 Uiso calc R 1 . .
C C12 0.10630(14) 0.43289(14) 0.25731(9) 0.0194(3) Uani d . 1 . .

loop_
_atom_site_aniso_label
_atom_site_aniso_U_11
_atom_site_aniso_U_22
_atom_site_aniso_U_33
_atom_site_aniso_U_12
_atom_site_aniso_U_13
_atom_site_aniso_U_23
Cl1 0.0465(3) 0.0281(3) 0.0379(3) 0.0064(2) 0.0101(2) -0.0076(2)
S1 0.0275(3) 0.0321(3) 0.0220(2) -0.00856(19) -0.00050(18) -0.00137(18)
S2 0.0221(2) 0.0233(2) 0.0301(2) -0.00669(17) -0.00089(18) -0.00064(17)
N1 0.0159(7) 0.0190(7) 0.0222(7) -0.0002(5) -0.0002(6) -0.0020(6)
C1 0.0184(8) 0.0250(8) 0.0236(9) -0.0008(7) -0.0032(7) -0.0004(7)
C2 0.0185(8) 0.0219(8) 0.0327(10) 0.0015(7) 0.0007(7) 0.0034(7)
C3 0.0264(9) 0.0197(8) 0.0282(9) -0.0021(7) 0.0084(7) -0.0006(7)
C4 0.0304(10) 0.0293(9) 0.0192(8) -0.0021(8) 0.0022(7) 0.0013(7)
C5 0.0253(9) 0.0246(8) 0.0220(8) 0.0020(7) -0.0003(7) 0.0042(7)
C6 0.0161(8) 0.0198(8) 0.0215(8) -0.0023(6) 0.0012(7) 0.0028(7)
C7 0.0213(9) 0.0204(8) 0.0215(8) -0.0001(7) -0.0020(7) 0.0007(7)
C8 0.0342(11) 0.0283(9) 0.0325(10) 0.0106(8) -0.0070(8) -0.0031(8)
C9 0.0159(8) 0.0247(8) 0.0280(9) -0.0043(7) 0.0015(7) -0.0042(7)
C10 0.0214(9) 0.0206(8) 0.0353(10) -0.0045(7) 0.0038(8) -0.0005(8)
C11 0.0269(10) 0.0359(10) 0.0287(9) -0.0090(8) 0.0034(8) 0.0026(8)
C12 0.0172(8) 0.0158(7) 0.0253(8) 0.0024(6) -0.0003(7) -0.0020(7)

loop_
_atom_type_symbol
_atom_type_description
_atom_type_scat_dispersion_real
_atom_type_scat_dispersion_imag
_atom_type_scat_source
C C 0.0033 0.0016 'International Tables Vol C Tables 4.2.6.8 and 6.1.1.4'
H H 0.0000 0.0000 'International Tables Vol C Tables 4.2.6.8 and 6.1.1.4'
N N 0.0061 0.0033 'International Tables Vol C Tables 4.2.6.8 and 6.1.1.4'
S S 0.1246 0.1234 'International Tables Vol C Tables 4.2.6.8 and 6.1.1.4'
Cl Cl 0.1484 0.1585 'International Tables Vol C Tables 4.2.6.8 and 6.1.1.4'

loop_
_geom_angle_atom_site_label_1
_geom_angle_atom_site_label_2
_geom_angle_atom_site_label_3
_geom_angle_site_symmetry_1
_geom_angle_site_symmetry_3
_geom_angle
_geom_angle_publ_flag
C12 S1 C11 . . 105.85(8) ?
C12 N1 C9 . . 124.50(14) ?
C12 N1 C7 . . 120.47(14) ?
C9 N1 C7 . . 114.98(13) ?
C2 C1 C6 . . 121.49(16) ?
C2 C1 H1 . . 119.3 ?
C6 C1 H1 . . 119.3 ?
C3 C2 C1 . . 119.00(16) ?
C3 C2 H2 . . 120.5 ?
C1 C2 H2 . . 120.5 ?
C4 C3 C2 . . 121.23(16) ?
C4 C3 Cl1 . . 119.37(15) ?
C2 C3 Cl1 . . 119.36(14) ?
C3 C4 C5 . . 119.06(17) ?
C3 C4 H4 . . 120.5 ?
C5 C4 H4 . . 120.5 ?
C4 C5 C6 . . 121.22(16) ?
C4 C5 H5 . . 119.4 ?
C6 C5 H5 . . 119.4 ?
C5 C6 C1 . . 117.99(16) ?
C5 C6 C7 . . 122.29(15) ?
C1 C6 C7 . . 119.64(15) ?
N1 C7 C6 . . 109.69(13) ?
N1 C7 C8 . . 110.24(14) ?
C6 C7 C8 . . 115.75(14) ?
N1 C7 H7 . . 106.9 ?
C6 C7 H7 . . 106.9 ?
C8 C7 H7 . . 106.9 ?
C7 C8 H8A . . 109.5 ?
C7 C8 H8B . . 109.5 ?
H8A C8 H8B . . 109.5 ?
C7 C8 H8C . . 109.5 ?
H8A C8 H8C . . 109.5 ?
H8B C8 H8C . . 109.5 ?
N1 C9 C10 . . 113.05(14) ?
N1 C9 H9A . . 109.0 ?
C10 C9 H9A . . 109.0 ?
N1 C9 H9B . . 109.0 ?
C10 C9 H9B . . 109.0 ?
H9A C9 H9B . . 107.8 ?
C9 C10 C11 . . 110.98(15) ?
C9 C10 H10A . . 109.4 ?
C11 C10 H10A . . 109.4 ?
C9 C10 H10B . . 109.4 ?
C11 C10 H10B . . 109.4 ?
H10A C10 H10B . . 108.0 ?
C10 C11 S1 . . 110.72(12) ?
C10 C11 H11A . . 109.5 ?
S1 C11 H11A . . 109.5 ?
C10 C11 H11B . . 109.5 ?
S1 C11 H11B . . 109.5 ?
H11A C11 H11B . . 108.1 ?
N1 C12 S2 . . 125.51(13) ?
N1 C12 S1 . . 122.66(13) ?
S2 C12 S1 . . 111.83(9) ?

loop_
_geom_bond_atom_site_label_1
_geom_bond_atom_site_label_2
_geom_bond_site_symmetry_2
_geom_bond_distance
_geom_bond_publ_flag
Cl1 C3 . 1.7425(18) ?
S1 C12 . 1.7422(18) ?
S1 C11 . 1.8092(19) ?
S2 C12 . 1.6875(17) ?
N1 C12 . 1.330(2) ?
N1 C9 . 1.481(2) ?
N1 C7 . 1.485(2) ?
C1 C2 . 1.383(2) ?
C1 C6 . 1.394(2) ?
C1 H1 . 0.9300 ?
C2 C3 . 1.381(3) ?
C2 H2 . 0.9300 ?
C3 C4 . 1.379(3) ?
C4 C5 . 1.389(2) ?
C4 H4 . 0.9300 ?
C5 C6 . 1.391(2) ?
C5 H5 . 0.9300 ?
C6 C7 . 1.515(2) ?
C7 C8 . 1.525(2) ?
C7 H7 . 0.9800 ?
C8 H8A . 0.9600 ?
C8 H8B . 0.9600 ?
C8 H8C . 0.9600 ?
C9 C10 . 1.512(3) ?
C9 H9A . 0.9700 ?
C9 H9B . 0.9700 ?
C10 C11 . 1.514(3) ?
C10 H10A . 0.9700 ?
C10 H10B . 0.9700 ?
C11 H11A . 0.9700 ?
C11 H11B . 0.9700 ?

loop_
_geom_hbond_atom_site_label_D
_geom_hbond_atom_site_label_H
_geom_hbond_atom_site_label_A
_geom_hbond_site_symmetry_A
_geom_hbond_distance_DH
_geom_hbond_distance_HA
_geom_hbond_distance_DA
_geom_hbond_angle_DHA
C9 H9A S2 6_656 0.97 2.85 3.773(2) 158
C10 H10B S2 3_555 0.97 2.77 3.701(2) 160
